data_7058168
loop_
_publ_author_name
'Wu, Le'
'He, Piao'
'Li, Zhimin'
'Wang, Qianyou'
'Yang, Junqing'
'Sinditskii, Valery P.'
'Zhang, Jian-Guo'

_publ_section_title
;
 Synthesis of 3,5-ditetrazolyl-1,2,4-triazole-based complexes: a strategy
 for developing C--N-linked triheterocyclic energetic compounds
;
_journal_issue 12
_journal_name_full 'New Journal of Chemistry'
_journal_page_first 4975
_journal_paper_doi 10.1039/C8NJ06556J
_journal_volume 43
_journal_year 2019
_chemical_formula_sum 'C4 H2 K N11 O2'
_chemical_formula_weight 275.27
_chemical_name_systematic 'Potassium 2,5-ditetrazolyl-1,3,4-triazolate hydrate'
_space_group_IT_number 15
_space_group_name_Hall '-C 2yc'
_space_group_name_H-M_alt 'C 1 2/c 1'
_symmetry_cell_setting monoclinic
_symmetry_space_group_name_Hall '-C 2yc'
_symmetry_space_group_name_H-M 'C 1 2/c 1'
_atom_sites_solution_hydrogens geom
_atom_sites_solution_primary direct
_atom_sites_solution_secondary difmap
_audit_creation_method SHELXL-97
_audit_update_record
;
2018-09-04 deposited with the CCDC.    2019-02-14 downloaded from the CCDC.
;
_cell_angle_alpha 90.00
_cell_angle_beta 108.362(2)
_cell_angle_gamma 90.00
_cell_formula_units_Z 4
_cell_length_a 15.3171(15)
_cell_length_b 9.5994(9)
_cell_length_c 7.9409(8)
_cell_measurement_reflns_used 1100
_cell_measurement_temperature 298(2)
_cell_measurement_theta_max 26.23
_cell_measurement_theta_min 2.543
_cell_volume 1108.14(19)
_computing_cell_refinement 'Bruker SMART'
_computing_data_collection 'Bruker SMART'
_computing_data_reduction 'Bruker SAINT'
_computing_molecular_graphics 'Bruker SHELXTL'
_computing_publication_material 'Bruker SHELXTL'
_computing_structure_refinement 'SHELXL-97 (Sheldrick, 1997)'
_computing_structure_solution 'SHELXS-97 (Sheldrick, 1990)'
_diffrn_ambient_temperature 298(2)
_diffrn_measured_fraction_theta_full 0.999
_diffrn_measured_fraction_theta_max 0.999
_diffrn_measurement_device_type 'CCD area detector'
_diffrn_measurement_method 'phi and omega scans'
_diffrn_radiation_monochromator graphite
_diffrn_radiation_source 'fine-focus sealed tube'
_diffrn_radiation_type MoK\a
_diffrn_radiation_wavelength 0.71073
_diffrn_reflns_av_R_equivalents 0.0276
_diffrn_reflns_av_sigmaI/netI 0.0286
_diffrn_reflns_limit_h_max 18
_diffrn_reflns_limit_h_min -13
_diffrn_reflns_limit_k_max 11
_diffrn_reflns_limit_k_min -10
_diffrn_reflns_limit_l_max 9
_diffrn_reflns_limit_l_min -9
_diffrn_reflns_number 2716
_diffrn_reflns_theta_full 25.02
_diffrn_reflns_theta_max 25.02
_diffrn_reflns_theta_min 2.54
_exptl_absorpt_coefficient_mu 0.497
_exptl_absorpt_correction_T_max 0.9780
_exptl_absorpt_correction_T_min 0.8259
_exptl_absorpt_correction_type multi-scan
_exptl_absorpt_process_details sadabs
_exptl_crystal_colour colorless
_exptl_crystal_density_diffrn 1.650
_exptl_crystal_density_method 'not measured'
_exptl_crystal_description block
_exptl_crystal_F_000 552
_exptl_crystal_size_max 0.40
_exptl_crystal_size_mid 0.21
_exptl_crystal_size_min 0.05
_refine_diff_density_max 0.620
_refine_diff_density_min -0.172
_refine_diff_density_rms 0.075
_refine_ls_extinction_method none
_refine_ls_goodness_of_fit_ref 1.056
_refine_ls_hydrogen_treatment mixed
_refine_ls_matrix_type full
_refine_ls_number_parameters 83
_refine_ls_number_reflns 982
_refine_ls_number_restraints 0
_refine_ls_restrained_S_all 1.056
_refine_ls_R_factor_all 0.0616
_refine_ls_R_factor_gt 0.0468
_refine_ls_shift/su_max 0.000
_refine_ls_shift/su_mean 0.000
_refine_ls_structure_factor_coef Fsqd
_refine_ls_weighting_details 'calc w=1/[\s^2^(Fo^2^)+(0.0827P)^2^+0.4278P] where P=(Fo^2^+2Fc^2^)/3'
_refine_ls_weighting_scheme calc
_refine_ls_wR_factor_gt 0.1237
_refine_ls_wR_factor_ref 0.1345
_reflns_number_gt 766
_reflns_number_total 982
_reflns_threshold_expression >2sigma(I)
_cod_data_source_file c8nj06556j2.cif
_cod_data_source_block 160508g
_cod_depositor_comments
;
The following automatic conversions were performed:

'_symmetry_cell_setting' value 'Monoclinic' changed to 'monoclinic'
according to
/home/data/users/saulius/crontab/automatic-downloads/rss-feeds/RSC/lib/dictionaries/cif_core.dic
dictionary named 'cif_core.dic' version 2.4.2 from 2011-04-26.

Automatic conversion script
Id: cif_fix_values 4973 2017-02-22 13:04:09Z antanas 

 Adding full bibliography for 7058167--7058168.cif.
;
_cod_original_sg_symbol_H-M C2/c
_cod_database_code 7058168

loop_
_symmetry_equiv_pos_as_xyz
'x, y, z'
'-x, y, -z+1/2'
'x+1/2, y+1/2, z'
'-x+1/2, y+1/2, -z+1/2'
'-x, -y, -z'
'x, -y, z-1/2'
'-x+1/2, -y+1/2, -z'
'x+1/2, -y+1/2, z-1/2'

loop_
_atom_site_label
_atom_site_type_symbol
_atom_site_fract_x
_atom_site_fract_y
_atom_site_fract_z
_atom_site_U_iso_or_equiv
_atom_site_adp_type
_atom_site_occupancy
_atom_site_symmetry_multiplicity
_atom_site_calc_flag
_atom_site_refinement_flags
K1 K 0.0000 0.92439(9) 0.2500 0.0633(4) Uani 1 2 d S
N1 N 0.13053(14) 0.5923(2) 0.5032(3) 0.0415(6) Uani 1 1 d .
N2 N 0.14042(18) 0.7311(3) 0.5446(4) 0.0577(7) Uani 1 1 d .
N3 N 0.21330(19) 0.7385(3) 0.6842(4) 0.0673(8) Uani 1 1 d .
N4 N 0.24919(19) 0.6117(3) 0.7332(4) 0.0640(8) Uani 1 1 d .
N5 N 0.0000 0.6357(3) 0.2500 0.0414(8) Uani 1 2 d S
N6 N 0.03857(14) 0.4127(2) 0.3247(3) 0.0391(6) Uani 1 1 d .
O1 O -0.08110(15) 1.1312(2) 0.0260(3) 0.0611(6) Uani 1 1 d .
C1 C 0.1970(2) 0.5231(3) 0.6191(4) 0.0540(8) Uani 1 1 d .
H1 H 0.2056 0.4271 0.6201 0.065 Uiso 1 1 calc R
C2 C 0.05602(17) 0.5457(3) 0.3580(3) 0.0356(6) Uani 1 1 d .

loop_
_atom_site_aniso_label
_atom_site_aniso_U_11
_atom_site_aniso_U_22
_atom_site_aniso_U_33
_atom_site_aniso_U_23
_atom_site_aniso_U_13
_atom_site_aniso_U_12
K1 0.1031(9) 0.0330(5) 0.0495(6) 0.000 0.0179(5) 0.000
N1 0.0464(13) 0.0376(13) 0.0379(12) -0.0024(9) 0.0095(10) -0.0046(9)
N2 0.0619(16) 0.0411(14) 0.0634(15) -0.0090(12) 0.0101(14) -0.0101(12)
N3 0.0649(18) 0.0569(18) 0.0691(17) -0.0140(14) 0.0052(15) -0.0163(14)
N4 0.0579(15) 0.0649(19) 0.0544(15) -0.0053(13) -0.0035(12) -0.0103(13)
N5 0.0536(18) 0.0322(16) 0.0352(16) 0.000 0.0094(14) 0.000
N6 0.0412(12) 0.0333(13) 0.0379(11) 0.0016(9) 0.0056(9) 0.0012(9)
O1 0.0586(13) 0.0436(11) 0.0686(14) -0.0002(10) 0.0024(10) 0.0026(10)
C1 0.0561(18) 0.0465(17) 0.0525(18) 0.0028(14) 0.0072(15) 0.0009(14)
C2 0.0413(14) 0.0338(14) 0.0324(13) -0.0008(10) 0.0127(11) -0.0024(10)

loop_
_atom_type_symbol
_atom_type_description
_atom_type_scat_dispersion_real
_atom_type_scat_dispersion_imag
_atom_type_scat_source
C C 0.0033 0.0016 'International Tables Vol C Tables 4.2.6.8 and 6.1.1.4'
H H 0.0000 0.0000 'International Tables Vol C Tables 4.2.6.8 and 6.1.1.4'
N N 0.0061 0.0033 'International Tables Vol C Tables 4.2.6.8 and 6.1.1.4'
O O 0.0106 0.0060 'International Tables Vol C Tables 4.2.6.8 and 6.1.1.4'
K K 0.2009 0.2494 'International Tables Vol C Tables 4.2.6.8 and 6.1.1.4'

loop_
_geom_angle_atom_site_label_1
_geom_angle_atom_site_label_2
_geom_angle_atom_site_label_3
_geom_angle
_geom_angle_site_symmetry_1
_geom_angle_site_symmetry_3
O1 K1 O1 85.05(9) 2 .
O1 K1 N5 137.48(5) 2 .
O1 K1 N5 137.48(5) . .
O1 K1 O1 81.62(7) 2 6_576
O1 K1 O1 114.71(7) . 6_576
N5 K1 O1 79.36(5) . 6_576
O1 K1 O1 114.71(7) 2 5_575
O1 K1 O1 81.62(7) . 5_575
N5 K1 O1 79.36(5) . 5_575
O1 K1 O1 158.71(9) 6_576 5_575
O1 K1 N2 165.42(6) 2 2
O1 K1 N2 83.19(6) . 2
N5 K1 N2 54.82(4) . 2
O1 K1 N2 95.52(7) 6_576 2
O1 K1 N2 72.00(7) 5_575 2
O1 K1 N2 83.19(6) 2 .
O1 K1 N2 165.42(7) . .
N5 K1 N2 54.82(4) . .
O1 K1 N2 72.00(7) 6_576 .
O1 K1 N2 95.52(7) 5_575 .
N2 K1 N2 109.64(9) 2 .
O1 K1 K1 42.54(5) 2 5_576
O1 K1 K1 103.34(6) . 5_576
N5 K1 K1 110.08(2) . 5_576
O1 K1 K1 39.08(4) 6_576 5_576
O1 K1 K1 154.57(4) 5_575 5_576
N2 K1 K1 133.03(5) 2 5_576
N2 K1 K1 73.34(5) . 5_576
O1 K1 K1 103.34(6) 2 5_575
O1 K1 K1 42.54(5) . 5_575
N5 K1 K1 110.08(2) . 5_575
O1 K1 K1 154.57(4) 6_576 5_575
O1 K1 K1 39.08(4) 5_575 5_575
N2 K1 K1 73.34(5) 2 5_575
N2 K1 K1 133.03(5) . 5_575
K1 K1 K1 139.83(4) 5_576 5_575
C1 N1 N2 108.7(2) . .
C1 N1 C2 131.1(2) . .
N2 N1 C2 120.2(2) . .
N3 N2 N1 104.9(2) . .
N3 N2 K1 141.5(2) . .
N1 N2 K1 112.85(16) . .
N2 N3 N4 111.1(3) . .
C1 N4 N3 106.4(3) . .
C2 N5 C2 98.6(3) 2 .
C2 N5 K1 130.72(14) 2 .
C2 N5 K1 130.72(14) . .
C2 N6 N6 103.72(14) . 2
K1 O1 K1 98.38(7) . 5_575
N4 C1 N1 108.9(3) . .
N4 C1 H1 125.5 . .
N1 C1 H1 125.5 . .
N6 C2 N5 117.0(2) . .
N6 C2 N1 122.1(2) . .
N5 C2 N1 120.9(2) . .

loop_
_geom_bond_atom_site_label_1
_geom_bond_atom_site_label_2
_geom_bond_distance
_geom_bond_site_symmetry_2
K1 O1 2.694(2) 2
K1 O1 2.694(2) .
K1 N5 2.771(3) .
K1 O1 2.889(2) 6_576
K1 O1 2.889(2) 5_575
K1 N2 3.220(3) 2
K1 N2 3.220(3) .
K1 K1 4.2275(7) 5_576
K1 K1 4.2275(7) 5_575
N1 C1 1.317(4) .
N1 N2 1.370(3) .
N1 C2 1.415(3) .
N2 N3 1.304(4) .
N3 N4 1.342(4) .
N4 C1 1.314(4) .
N5 C2 1.325(3) 2
N5 C2 1.325(3) .
N6 C2 1.314(3) .
N6 N6 1.385(4) 2
O1 K1 2.889(2) 5_575
C1 H1 0.9300 .

loop_
_geom_torsion_atom_site_label_1
_geom_torsion_atom_site_label_2
_geom_torsion_atom_site_label_3
_geom_torsion_atom_site_label_4
_geom_torsion
_geom_torsion_site_symmetry_1
_geom_torsion_site_symmetry_4
C1 N1 N2 N3 0.3(3) . .
C2 N1 N2 N3 178.8(2) . .
C1 N1 N2 K1 172.87(18) . .
C2 N1 N2 K1 -8.6(3) . .
O1 K1 N2 N3 -12.9(3) 2 .
O1 K1 N2 N3 23.5(5) . .
N5 K1 N2 N3 174.2(4) . .
O1 K1 N2 N3 -96.3(3) 6_576 .
O1 K1 N2 N3 101.4(3) 5_575 .
N2 K1 N2 N3 174.2(4) 2 .
K1 K1 N2 N3 -55.3(3) 5_576 .
K1 K1 N2 N3 89.0(3) 5_575 .
O1 K1 N2 N1 178.65(19) 2 .
O1 K1 N2 N1 -144.9(2) . .
N5 K1 N2 N1 5.78(15) . .
O1 K1 N2 N1 95.29(18) 6_576 .
O1 K1 N2 N1 -67.05(19) 5_575 .
N2 K1 N2 N1 5.78(15) 2 .
K1 K1 N2 N1 136.28(19) 5_576 .
K1 K1 N2 N1 -79.44(19) 5_575 .
N1 N2 N3 N4 -0.4(3) . .
K1 N2 N3 N4 -169.4(2) . .
N2 N3 N4 C1 0.4(4) . .
O1 K1 N5 C2 166.17(15) 2 2
O1 K1 N5 C2 -13.83(15) . 2
O1 K1 N5 C2 101.28(14) 6_576 2
O1 K1 N5 C2 -78.72(14) 5_575 2
N2 K1 N5 C2 -3.33(14) 2 2
N2 K1 N5 C2 176.67(14) . 2
K1 K1 N5 C2 125.82(13) 5_576 2
K1 K1 N5 C2 -54.18(13) 5_575 2
O1 K1 N5 C2 -13.83(15) 2 .
O1 K1 N5 C2 166.17(15) . .
O1 K1 N5 C2 -78.72(14) 6_576 .
O1 K1 N5 C2 101.28(14) 5_575 .
N2 K1 N5 C2 176.67(14) 2 .
N2 K1 N5 C2 -3.33(14) . .
K1 K1 N5 C2 -54.18(13) 5_576 .
K1 K1 N5 C2 125.82(13) 5_575 .
O1 K1 O1 K1 115.91(9) 2 5_575
N5 K1 O1 K1 -64.09(9) . 5_575
O1 K1 O1 K1 -165.69(6) 6_576 5_575
O1 K1 O1 K1 0.0 5_575 5_575
N2 K1 O1 K1 -72.72(7) 2 5_575
N2 K1 O1 K1 79.6(3) . 5_575
K1 K1 O1 K1 154.59(5) 5_576 5_575
N3 N4 C1 N1 -0.3(3) . .
N2 N1 C1 N4 0.0(3) . .
C2 N1 C1 N4 -178.3(2) . .
N6 N6 C2 N5 0.2(3) 2 .
N6 N6 C2 N1 179.7(2) 2 .
K1 N5 C2 N6 179.91(14) . .
K1 N5 C2 N1 0.4(3) . .
K1 N5 C2 C2 180.0 . 2
C1 N1 C2 N6 5.2(4) . .
N2 N1 C2 N6 -172.9(2) . .
C1 N1 C2 N5 -175.3(3) . .
N2 N1 C2 N5 6.5(3) . .
